data_4120644
loop_
_publ_author_name
'Wang, Xiaowu'
'Kehr, Gerald'
'Daniliuc, Constantin G.'
'Erker, Gerhard'

_publ_section_title
;
 Internal Adduct Formation of Active Intramolecular C4-bridged Frustrated
 Phosphane/Borane Lewis Pairs.
;
_journal_issue 8
_journal_name_full 'Journal of the American Chemical Society'
_journal_page_first 3293
_journal_paper_doi 10.1021/ja413060u
_journal_volume 136
_journal_year 2014
_chemical_absolute_configuration ad
_chemical_formula_sum 'C47 H39 B F10 Fe N P'
_chemical_formula_weight 905.42
_chemical_name_systematic
; 
 ? 
;
_space_group_IT_number 19
_symmetry_cell_setting orthorhombic
_symmetry_space_group_name_Hall 'P 2ac 2ab'
_symmetry_space_group_name_H-M 'P 21 21 21'
_atom_sites_solution_hydrogens geom
_atom_sites_solution_primary direct
_atom_sites_solution_secondary difmap
_audit_creation_method SHELXL-97
_cell_angle_alpha 90.00
_cell_angle_beta 90.00
_cell_angle_gamma 90.00
_cell_formula_units_Z 4
_cell_length_a 8.8713(2)
_cell_length_b 9.5648(1)
_cell_length_c 49.7807(7)
_cell_measurement_reflns_used 8126
_cell_measurement_temperature 223(2)
_cell_measurement_theta_max 27.48
_cell_measurement_theta_min 4.08
_cell_volume 4224.00(12)
_computing_cell_refinement 'Collect (Nonius B.V., 1998)'
_computing_data_collection 'Collect (Nonius B.V., 1998)'
_computing_data_reduction 'Denzo-SMN (Otwinowski & Minor, 1997)'
_computing_molecular_graphics 'XP (BrukerAXS, 2000)'
_computing_publication_material 'SHELXL-97 (Sheldrick, 1997)'
_computing_structure_refinement 'SHELXL-97 (Sheldrick, 1997)'
_computing_structure_solution 'SHELXS-97 (Sheldrick, 1990)'
_diffrn_ambient_temperature 223(2)
_diffrn_measured_fraction_theta_full 0.968
_diffrn_measured_fraction_theta_max 0.968
_diffrn_measurement_device_type 'Nonius KappaCCD APEXII'
_diffrn_measurement_method '\w and \f scans'
_diffrn_radiation_monochromator 'montel mirror'
_diffrn_radiation_source 'rotating anode Nonius FR591'
_diffrn_radiation_type MoK\a
_diffrn_radiation_wavelength 0.71073
_diffrn_reflns_av_R_equivalents 0.062
_diffrn_reflns_av_sigmaI/netI 0.0360
_diffrn_reflns_limit_h_max 11
_diffrn_reflns_limit_h_min -11
_diffrn_reflns_limit_k_max 12
_diffrn_reflns_limit_k_min -12
_diffrn_reflns_limit_l_max 65
_diffrn_reflns_limit_l_min -65
_diffrn_reflns_number 29889
_diffrn_reflns_theta_full 27.89
_diffrn_reflns_theta_max 27.89
_diffrn_reflns_theta_min 4.25
_exptl_absorpt_coefficient_mu 0.474
_exptl_absorpt_correction_T_max 0.9767
_exptl_absorpt_correction_T_min 0.8441
_exptl_absorpt_correction_type multi-scan
_exptl_absorpt_process_details 'Denzo (Otwinowski, Borek, Majewski & Minor, 2003)'
_exptl_crystal_colour yellow
_exptl_crystal_density_diffrn 1.424
_exptl_crystal_density_method 'not measured'
_exptl_crystal_description needle
_exptl_crystal_F_000 1856
_exptl_crystal_size_max 0.37
_exptl_crystal_size_mid 0.10
_exptl_crystal_size_min 0.05
_refine_diff_density_max 0.333
_refine_diff_density_min -0.480
_refine_diff_density_rms 0.056
_refine_ls_abs_structure_details 'Flack H D (1983), Acta Cryst. A39, 876-881'
_refine_ls_abs_structure_Flack -0.002(19)
_refine_ls_extinction_method none
_refine_ls_goodness_of_fit_ref 1.045
_refine_ls_hydrogen_treatment constr
_refine_ls_matrix_type full
_refine_ls_number_parameters 556
_refine_ls_number_reflns 9348
_refine_ls_number_restraints 0
_refine_ls_restrained_S_all 1.045
_refine_ls_R_factor_all 0.0737
_refine_ls_R_factor_gt 0.0586
_refine_ls_shift/su_max 0.000
_refine_ls_shift/su_mean 0.000
_refine_ls_structure_factor_coef Fsqd
_refine_ls_weighting_details 'calc w=1/[\s^2^(Fo^2^)+(0.0484P)^2^+5.4536P] where P=(Fo^2^+2Fc^2^)/3'
_refine_ls_weighting_scheme calc
_refine_ls_wR_factor_gt 0.1278
_refine_ls_wR_factor_ref 0.1394
_reflns_number_gt 7941
_reflns_number_total 9348
_reflns_threshold_expression >2sigma(I)
_cod_data_source_file ja413060u_si_002.cif
_cod_data_source_block erk5813
_cod_original_sg_symbol_H-M P212121
_cod_database_code 4120644

loop_
_symmetry_equiv_pos_as_xyz
'x, y, z'
'-x+1/2, -y, z+1/2'
'-x, y+1/2, -z+1/2'
'x+1/2, -y+1/2, -z'

loop_
_atom_site_label
_atom_site_type_symbol
_atom_site_fract_x
_atom_site_fract_y
_atom_site_fract_z
_atom_site_U_iso_or_equiv
_atom_site_adp_type
_atom_site_occupancy
_atom_site_symmetry_multiplicity
_atom_site_calc_flag
_atom_site_refinement_flags
Fe Fe 0.03505(6) 0.50904(6) 0.115550(10) 0.03789(13) Uani 1 1 d .
C1 C -0.1622(4) 0.5242(4) 0.09351(6) 0.0347(7) Uani 1 1 d .
C2 C -0.1667(4) 0.6134(4) 0.11683(7) 0.0347(7) Uani 1 1 d .
C3 C -0.0445(4) 0.7078(4) 0.11467(8) 0.0402(8) Uani 1 1 d .
H3 H -0.0217 0.7793 0.1270 0.048 Uiso 1 1 calc R
C4 C 0.0387(5) 0.6773(4) 0.09086(8) 0.0461(9) Uani 1 1 d .
H4 H 0.1253 0.7243 0.0848 0.055 Uiso 1 1 calc R
C5 C -0.0327(5) 0.5635(4) 0.07806(7) 0.0411(8) Uani 1 1 d .
H5 H -0.0006 0.5206 0.0621 0.049 Uiso 1 1 calc R
C6 C 0.1159(9) 0.3125(6) 0.12140(15) 0.093(2) Uani 1 1 d .
H6 H 0.0827 0.2325 0.1122 0.111 Uiso 1 1 calc R
C7 C 0.0589(6) 0.3650(7) 0.14577(11) 0.0707(16) Uani 1 1 d .
H7 H -0.0189 0.3255 0.1561 0.085 Uiso 1 1 calc R
C8 C 0.1369(7) 0.4830(7) 0.15165(10) 0.0715(15) Uani 1 1 d .
H8 H 0.1200 0.5390 0.1669 0.086 Uiso 1 1 calc R
C9 C 0.2417(6) 0.5092(8) 0.13277(14) 0.0813(17) Uani 1 1 d .
H9 H 0.3089 0.5852 0.1327 0.098 Uiso 1 1 calc R
C10 C 0.2337(7) 0.4049(9) 0.11349(12) 0.093(2) Uani 1 1 d .
H10 H 0.2945 0.3966 0.0981 0.112 Uiso 1 1 calc R
C11 C -0.2830(4) 0.6066(4) 0.13884(7) 0.0383(8) Uani 1 1 d .
H11A H -0.3033 0.5081 0.1429 0.046 Uiso 1 1 calc R
H11B H -0.3768 0.6479 0.1322 0.046 Uiso 1 1 calc R
C12 C -0.2387(4) 0.6812(4) 0.16508(7) 0.0341(7) Uani 1 1 d .
H12A H -0.2221 0.7804 0.1612 0.041 Uiso 1 1 calc R
H12B H -0.1428 0.6423 0.1714 0.041 Uiso 1 1 calc R
B1 B -0.3623(5) 0.6688(4) 0.18932(8) 0.0317(8) Uani 1 1 d .
N13 N -0.3920(3) 0.5006(3) 0.19105(6) 0.0360(6) Uani 1 1 d .
C14 C -0.5171(5) 0.4412(4) 0.18106(9) 0.0450(9) Uani 1 1 d .
H14 H -0.5983 0.4990 0.1762 0.054 Uiso 1 1 calc R
C15 C -0.5310(6) 0.2994(5) 0.17767(11) 0.0619(13) Uani 1 1 d .
H15 H -0.6203 0.2612 0.1706 0.074 Uiso 1 1 calc R
C16 C -0.4134(6) 0.2140(5) 0.18470(13) 0.0746(16) Uani 1 1 d .
H16 H -0.4207 0.1167 0.1825 0.090 Uiso 1 1 calc R
C17 C -0.2825(6) 0.2742(4) 0.19518(12) 0.0668(14) Uani 1 1 d .
H17 H -0.2006 0.2178 0.2003 0.080 Uiso 1 1 calc R
C18 C -0.2753(5) 0.4171(4) 0.19790(9) 0.0463(9) Uani 1 1 d .
H18 H -0.1867 0.4578 0.2047 0.056 Uiso 1 1 calc R
P1 P -0.30784(12) 0.39359(10) 0.087729(19) 0.0403(2) Uani 1 1 d .
C21 C -0.1991(5) 0.2609(4) 0.06909(8) 0.0431(9) Uani 1 1 d .
C22 C -0.1457(5) 0.2756(4) 0.04259(7) 0.0392(8) Uani 1 1 d .
C23 C -0.0519(5) 0.1716(4) 0.03192(8) 0.0464(9) Uani 1 1 d .
H23 H -0.0124 0.1840 0.0146 0.056 Uiso 1 1 calc R
C24 C -0.0151(6) 0.0513(4) 0.04594(9) 0.0529(11) Uani 1 1 d .
C25 C -0.0752(6) 0.0365(4) 0.07159(9) 0.0576(12) Uani 1 1 d .
H25 H -0.0528 -0.0449 0.0814 0.069 Uiso 1 1 calc R
C26 C -0.1669(6) 0.1372(4) 0.08322(8) 0.0526(11) Uani 1 1 d .
C27 C -0.1873(5) 0.3942(4) 0.02415(8) 0.0491(10) Uani 1 1 d .
H27A H -0.2846 0.3755 0.0160 0.074 Uiso 1 1 calc R
H27B H -0.1116 0.4030 0.0102 0.074 Uiso 1 1 calc R
H27C H -0.1924 0.4805 0.0343 0.074 Uiso 1 1 calc R
C28 C 0.0856(7) -0.0583(5) 0.03373(11) 0.0751(16) Uani 1 1 d .
H28A H 0.0621 -0.1488 0.0415 0.113 Uiso 1 1 calc R
H28B H 0.1901 -0.0353 0.0374 0.113 Uiso 1 1 calc R
H28C H 0.0693 -0.0616 0.0145 0.113 Uiso 1 1 calc R
C29 C -0.2279(8) 0.1055(5) 0.11104(10) 0.0765(17) Uani 1 1 d .
H29A H -0.1960 0.1780 0.1234 0.115 Uiso 1 1 calc R
H29B H -0.1894 0.0158 0.1170 0.115 Uiso 1 1 calc R
H29C H -0.3371 0.1023 0.1104 0.115 Uiso 1 1 calc R
C31 C -0.4460(5) 0.4636(4) 0.06317(8) 0.0432(9) Uani 1 1 d .
C32 C -0.4672(5) 0.6040(5) 0.05554(8) 0.0494(9) Uani 1 1 d .
C33 C -0.5827(5) 0.6386(6) 0.03774(9) 0.0585(12) Uani 1 1 d .
H33 H -0.5950 0.7329 0.0329 0.070 Uiso 1 1 calc R
C34 C -0.6796(6) 0.5409(7) 0.02699(10) 0.0675(15) Uani 1 1 d .
C35 C -0.6622(6) 0.4055(7) 0.03533(10) 0.0692(16) Uani 1 1 d .
H35 H -0.7290 0.3377 0.0286 0.083 Uiso 1 1 calc R
C36 C -0.5504(5) 0.3630(5) 0.05324(9) 0.0554(11) Uani 1 1 d .
C37 C -0.3726(6) 0.7243(5) 0.06536(11) 0.0660(14) Uani 1 1 d .
H37A H -0.3797 0.7305 0.0848 0.099 Uiso 1 1 calc R
H37B H -0.4087 0.8106 0.0574 0.099 Uiso 1 1 calc R
H37C H -0.2683 0.7092 0.0602 0.099 Uiso 1 1 calc R
C38 C -0.7981(7) 0.5828(8) 0.00658(12) 0.095(2) Uani 1 1 d .
H38A H -0.8395 0.4996 -0.0018 0.143 Uiso 1 1 calc R
H38B H -0.7525 0.6416 -0.0071 0.143 Uiso 1 1 calc R
H38C H -0.8781 0.6339 0.0155 0.143 Uiso 1 1 calc R
C39 C -0.5456(7) 0.2117(5) 0.06147(12) 0.0745(16) Uani 1 1 d .
H39A H -0.6399 0.1669 0.0566 0.112 Uiso 1 1 calc R
H39B H -0.5309 0.2054 0.0807 0.112 Uiso 1 1 calc R
H39C H -0.4630 0.1654 0.0523 0.112 Uiso 1 1 calc R
C41 C -0.5230(4) 0.7494(3) 0.18439(7) 0.0345(7) Uani 1 1 d .
F42 F -0.6237(3) 0.6456(3) 0.22342(6) 0.0663(8) Uani 1 1 d .
C42 C -0.6416(4) 0.7321(4) 0.20242(9) 0.0451(9) Uani 1 1 d .
F43 F -0.8894(4) 0.7741(4) 0.21826(9) 0.0999(13) Uani 1 1 d .
C43 C -0.7804(5) 0.7972(5) 0.20007(11) 0.0580(12) Uani 1 1 d .
F44 F -0.9401(3) 0.9488(3) 0.17622(8) 0.0859(10) Uani 1 1 d .
C44 C -0.8052(5) 0.8865(5) 0.17895(12) 0.0582(12) Uani 1 1 d .
F45 F -0.7151(4) 1.0003(3) 0.14074(7) 0.0848(9) Uani 1 1 d .
C45 C -0.6942(5) 0.9102(4) 0.16116(10) 0.0544(11) Uani 1 1 d .
F46 F -0.4513(3) 0.8781(3) 0.14539(5) 0.0615(7) Uani 1 1 d .
C46 C -0.5552(5) 0.8434(4) 0.16378(8) 0.0404(8) Uani 1 1 d .
C51 C -0.2933(4) 0.7263(4) 0.21801(7) 0.0344(7) Uani 1 1 d .
F52 F -0.3495(4) 0.5319(3) 0.24618(5) 0.0686(8) Uani 1 1 d .
C52 C -0.2892(5) 0.6603(4) 0.24264(8) 0.0458(9) Uani 1 1 d .
F53 F -0.2166(5) 0.6439(4) 0.28847(5) 0.0882(11) Uani 1 1 d .
C53 C -0.2222(6) 0.7164(5) 0.26522(8) 0.0543(11) Uani 1 1 d .
F54 F -0.0926(4) 0.9035(4) 0.28596(6) 0.0854(10) Uani 1 1 d .
C54 C -0.1603(5) 0.8466(5) 0.26419(9) 0.0553(12) Uani 1 1 d .
F55 F -0.1061(3) 1.0497(3) 0.23909(6) 0.0676(8) Uani 1 1 d .
C55 C -0.1655(5) 0.9213(4) 0.24070(9) 0.0458(10) Uani 1 1 d .
F56 F -0.2389(3) 0.9413(2) 0.19628(4) 0.0439(5) Uani 1 1 d .
C56 C -0.2327(4) 0.8602(4) 0.21867(7) 0.0372(8) Uani 1 1 d .

loop_
_atom_site_aniso_label
_atom_site_aniso_U_11
_atom_site_aniso_U_22
_atom_site_aniso_U_33
_atom_site_aniso_U_23
_atom_site_aniso_U_13
_atom_site_aniso_U_12
Fe 0.0370(2) 0.0472(3) 0.0295(2) 0.0009(2) 0.0007(2) 0.0077(3)
C1 0.0422(19) 0.0382(18) 0.0236(15) -0.0030(13) -0.0039(14) 0.0048(16)
C2 0.0365(18) 0.0374(17) 0.0302(16) -0.0025(15) -0.0051(16) 0.0022(15)
C3 0.043(2) 0.0405(18) 0.0371(18) -0.0028(15) -0.0012(19) 0.0025(17)
C4 0.051(2) 0.052(2) 0.0352(19) 0.0075(16) -0.002(2) -0.005(2)
C5 0.048(2) 0.049(2) 0.0258(17) 0.0034(14) 0.0044(17) 0.0014(19)
C6 0.116(5) 0.053(3) 0.110(5) -0.018(3) -0.061(5) 0.032(3)
C7 0.054(3) 0.092(4) 0.066(3) 0.041(3) 0.005(3) 0.022(3)
C8 0.079(4) 0.086(4) 0.050(3) 0.004(3) -0.016(3) 0.034(3)
C9 0.049(3) 0.103(4) 0.091(4) 0.031(4) -0.024(3) 0.001(3)
C10 0.067(4) 0.157(7) 0.055(3) 0.027(4) 0.023(3) 0.064(4)
C11 0.0366(19) 0.046(2) 0.0319(18) -0.0076(15) -0.0016(15) 0.0042(17)
C12 0.0316(17) 0.0380(18) 0.0327(18) -0.0093(14) -0.0002(15) 0.0003(14)
B1 0.0311(19) 0.0307(18) 0.033(2) -0.0039(15) -0.0016(17) 0.0021(16)
N13 0.0350(14) 0.0361(14) 0.0370(15) -0.0004(13) -0.0030(12) 0.0013(14)
C14 0.040(2) 0.0421(19) 0.053(2) 0.0018(17) -0.0100(19) -0.0007(17)
C15 0.055(3) 0.043(2) 0.088(4) 0.000(2) -0.021(3) -0.005(2)
C16 0.071(3) 0.035(2) 0.118(5) 0.000(3) -0.020(3) 0.002(2)
C17 0.059(3) 0.037(2) 0.104(4) 0.005(2) -0.018(3) 0.007(2)
C18 0.040(2) 0.043(2) 0.056(2) 0.0002(18) -0.0131(19) 0.0059(17)
P1 0.0495(6) 0.0421(5) 0.0293(5) -0.0057(4) 0.0026(4) -0.0015(4)
C21 0.056(2) 0.0395(19) 0.034(2) -0.0071(15) 0.0081(19) -0.0017(18)
C22 0.050(2) 0.0418(19) 0.0263(18) -0.0039(14) -0.0017(17) -0.0027(18)
C23 0.059(3) 0.047(2) 0.0330(19) -0.0058(15) 0.0020(19) 0.002(2)
C24 0.070(3) 0.042(2) 0.047(2) -0.0083(17) 0.009(2) 0.003(2)
C25 0.092(4) 0.035(2) 0.046(2) 0.0005(16) 0.008(2) 0.005(2)
C26 0.082(3) 0.037(2) 0.040(2) 0.0018(16) 0.012(2) -0.004(2)
C27 0.066(3) 0.053(2) 0.0283(18) -0.0019(17) 0.0001(19) 0.007(2)
C28 0.099(4) 0.059(3) 0.068(3) -0.009(2) 0.022(3) 0.018(3)
C29 0.126(5) 0.051(3) 0.052(3) 0.014(2) 0.030(3) 0.009(3)
C31 0.042(2) 0.056(2) 0.0320(18) -0.0123(15) 0.0043(17) -0.0031(18)
C32 0.047(2) 0.064(3) 0.037(2) -0.0073(18) -0.007(2) 0.002(2)
C33 0.053(3) 0.082(3) 0.040(2) -0.011(2) -0.007(2) 0.015(2)
C34 0.050(3) 0.109(4) 0.044(3) -0.021(3) -0.010(2) 0.015(3)
C35 0.043(3) 0.107(4) 0.057(3) -0.045(3) 0.001(2) -0.007(3)
C36 0.044(2) 0.071(3) 0.051(2) -0.024(2) 0.006(2) -0.008(2)
C37 0.076(3) 0.051(3) 0.071(3) 0.005(2) -0.032(3) 0.000(2)
C38 0.061(3) 0.157(6) 0.068(4) -0.042(4) -0.027(3) 0.020(4)
C39 0.065(3) 0.068(3) 0.090(4) -0.034(3) 0.012(3) -0.021(3)
C41 0.0315(17) 0.0347(17) 0.0372(19) -0.0065(13) 0.0002(16) 0.0011(15)
F42 0.0562(16) 0.0763(18) 0.0665(18) 0.0200(14) 0.0237(14) 0.0093(14)
C42 0.0345(19) 0.045(2) 0.055(3) 0.0006(18) 0.0062(19) 0.0053(17)
F43 0.0526(17) 0.111(3) 0.137(3) 0.023(2) 0.047(2) 0.0227(18)
C43 0.032(2) 0.062(3) 0.080(3) -0.006(2) 0.014(2) 0.005(2)
F44 0.0415(15) 0.0772(19) 0.139(3) -0.0127(19) -0.0157(17) 0.0242(14)
C44 0.034(2) 0.047(2) 0.093(4) -0.008(2) -0.007(2) 0.0118(19)
F45 0.089(2) 0.0718(18) 0.093(2) 0.0224(18) -0.0175(18) 0.0322(19)
C45 0.055(3) 0.041(2) 0.068(3) 0.003(2) -0.017(2) 0.012(2)
F46 0.0682(17) 0.0595(15) 0.0567(15) 0.0197(12) 0.0120(14) 0.0162(14)
C46 0.043(2) 0.0344(17) 0.044(2) -0.0042(15) -0.0002(18) 0.0035(16)
C51 0.0351(18) 0.0400(18) 0.0280(17) -0.0013(14) 0.0022(15) 0.0070(15)
F52 0.104(2) 0.0541(15) 0.0481(15) 0.0144(12) 0.0055(15) -0.0073(15)
C52 0.055(2) 0.049(2) 0.0338(19) 0.0018(16) 0.0017(19) 0.0049(19)
F53 0.131(3) 0.104(2) 0.0306(13) 0.0123(14) -0.0069(17) 0.023(2)
C53 0.064(3) 0.070(3) 0.029(2) 0.0065(18) -0.004(2) 0.013(2)
F54 0.087(2) 0.127(3) 0.0427(15) -0.0319(17) -0.0251(15) 0.005(2)
C54 0.051(3) 0.078(3) 0.037(2) -0.018(2) -0.010(2) 0.009(2)
F55 0.0769(19) 0.0644(17) 0.0615(17) -0.0264(13) 0.0005(15) -0.0212(14)
C55 0.040(2) 0.053(2) 0.044(2) -0.0154(18) -0.0018(18) -0.0015(18)
F56 0.0585(14) 0.0365(10) 0.0366(11) -0.0016(9) 0.0005(10) -0.0030(10)
C56 0.0380(19) 0.0420(19) 0.0314(18) -0.0058(14) -0.0005(16) 0.0038(16)

loop_
_atom_type_symbol
_atom_type_description
_atom_type_scat_dispersion_real
_atom_type_scat_dispersion_imag
_atom_type_scat_source
C C 0.0033 0.0016 'International Tables Vol C Tables 4.2.6.8 and 6.1.1.4'
H H 0.0000 0.0000 'International Tables Vol C Tables 4.2.6.8 and 6.1.1.4'
B B 0.0013 0.0007 'International Tables Vol C Tables 4.2.6.8 and 6.1.1.4'
N N 0.0061 0.0033 'International Tables Vol C Tables 4.2.6.8 and 6.1.1.4'
F F 0.0171 0.0103 'International Tables Vol C Tables 4.2.6.8 and 6.1.1.4'
P P 0.1023 0.0942 'International Tables Vol C Tables 4.2.6.8 and 6.1.1.4'
Fe Fe 0.3463 0.8444 'International Tables Vol C Tables 4.2.6.8 and 6.1.1.4'

loop_
_geom_angle_atom_site_label_1
_geom_angle_atom_site_label_2
_geom_angle_atom_site_label_3
_geom_angle
C9 Fe C4 104.0(2)
C9 Fe C10 40.0(3)
C4 Fe C10 110.2(2)
C9 Fe C8 38.8(2)
C4 Fe C8 129.0(2)
C10 Fe C8 66.2(2)
C9 Fe C3 108.9(3)
C4 Fe C3 41.22(16)
C10 Fe C3 139.6(3)
C8 Fe C3 106.8(2)
C9 Fe C5 131.1(2)
C4 Fe C5 40.75(16)
C10 Fe C5 109.7(2)
C8 Fe C5 168.3(2)
C3 Fe C5 68.69(15)
C9 Fe C6 67.7(3)
C4 Fe C6 144.7(3)
C10 Fe C6 41.1(3)
C8 Fe C6 66.5(2)
C3 Fe C6 173.0(2)
C5 Fe C6 118.3(2)
C9 Fe C2 141.0(3)
C4 Fe C2 69.28(17)
C10 Fe C2 178.8(2)
C8 Fe C2 114.93(19)
C3 Fe C2 40.60(15)
C5 Fe C2 69.21(15)
C6 Fe C2 138.9(3)
C9 Fe C7 66.2(2)
C4 Fe C7 167.8(2)
C10 Fe C7 67.5(2)
C8 Fe C7 38.8(2)
C3 Fe C7 133.0(2)
C5 Fe C7 151.4(2)
C6 Fe C7 40.3(3)
C2 Fe C7 113.23(18)
C9 Fe C1 171.9(2)
C4 Fe C1 68.68(16)
C10 Fe C1 137.9(3)
C8 Fe C1 148.8(2)
C3 Fe C1 68.23(15)
C5 Fe C1 40.91(15)
C6 Fe C1 116.0(2)
C2 Fe C1 40.94(13)
C7 Fe C1 121.5(2)
C5 C1 C2 107.4(3)
C5 C1 P1 131.6(3)
C2 C1 P1 120.9(3)
C5 C1 Fe 68.0(2)
C2 C1 Fe 68.79(19)
P1 C1 Fe 129.48(19)
C3 C2 C1 107.2(3)
C3 C2 C11 127.4(3)
C1 C2 C11 125.4(3)
C3 C2 Fe 68.9(2)
C1 C2 Fe 70.3(2)
C11 C2 Fe 126.8(3)
C2 C3 C4 109.2(3)
C2 C3 Fe 70.5(2)
C4 C3 Fe 69.3(2)
C2 C3 H3 125.4
C4 C3 H3 125.4
Fe C3 H3 126.4
C5 C4 C3 107.5(4)
C5 C4 Fe 69.8(2)
C3 C4 Fe 69.5(2)
C5 C4 H4 126.2
C3 C4 H4 126.2
Fe C4 H4 126.0
C4 C5 C1 108.7(3)
C4 C5 Fe 69.5(2)
C1 C5 Fe 71.11(19)
C4 C5 H5 125.7
C1 C5 H5 125.7
Fe C5 H5 125.3
C7 C6 C10 106.3(5)
C7 C6 Fe 70.5(3)
C10 C6 Fe 69.2(3)
C7 C6 H6 126.9
C10 C6 H6 126.9
Fe C6 H6 125.0
C8 C7 C6 107.5(5)
C8 C7 Fe 69.6(3)
C6 C7 Fe 69.2(3)
C8 C7 H7 126.3
C6 C7 H7 126.3
Fe C7 H7 126.5
C9 C8 C7 110.9(6)
C9 C8 Fe 70.5(3)
C7 C8 Fe 71.5(3)
C9 C8 H8 124.5
C7 C8 H8 124.5
Fe C8 H8 125.0
C8 C9 C10 108.3(6)
C8 C9 Fe 70.7(3)
C10 C9 Fe 70.1(3)
C8 C9 H9 125.9
C10 C9 H9 125.9
Fe C9 H9 124.9
C9 C10 C6 107.1(5)
C9 C10 Fe 69.9(3)
C6 C10 Fe 69.7(3)
C9 C10 H10 126.5
C6 C10 H10 126.5
Fe C10 H10 125.5
C2 C11 C12 115.0(3)
C2 C11 H11A 108.5
C12 C11 H11A 108.5
C2 C11 H11B 108.5
C12 C11 H11B 108.5
H11A C11 H11B 107.5
C11 C12 B1 114.9(3)
C11 C12 H12A 108.5
B1 C12 H12A 108.5
C11 C12 H12B 108.5
B1 C12 H12B 108.5
H12A C12 H12B 107.5
N13 B1 C12 102.6(3)
N13 B1 C41 109.3(3)
C12 B1 C41 116.0(3)
N13 B1 C51 110.1(3)
C12 B1 C51 111.5(3)
C41 B1 C51 107.2(3)
C14 N13 C18 118.5(3)
C14 N13 B1 122.1(3)
C18 N13 B1 118.2(3)
N13 C14 C15 122.6(4)
N13 C14 H14 118.7
C15 C14 H14 118.7
C16 C15 C14 119.3(5)
C16 C15 H15 120.4
C14 C15 H15 120.4
C15 C16 C17 118.9(4)
C15 C16 H16 120.6
C17 C16 H16 120.6
C18 C17 C16 119.0(4)
C18 C17 H17 120.5
C16 C17 H17 120.5
N13 C18 C17 121.8(4)
N13 C18 H18 119.1
C17 C18 H18 119.1
C1 P1 C21 100.40(18)
C1 P1 C31 108.98(17)
C21 P1 C31 105.20(18)
C26 C21 C22 119.0(4)
C26 C21 P1 115.7(3)
C22 C21 P1 125.3(3)
C23 C22 C21 118.9(4)
C23 C22 C27 116.7(3)
C21 C22 C27 124.3(4)
C24 C23 C22 122.6(4)
C24 C23 H23 118.7
C22 C23 H23 118.7
C23 C24 C25 117.2(4)
C23 C24 C28 121.0(4)
C25 C24 C28 121.8(4)
C26 C25 C24 122.5(4)
C26 C25 H25 118.8
C24 C25 H25 118.8
C25 C26 C21 119.6(4)
C25 C26 C29 116.8(4)
C21 C26 C29 123.6(4)
C22 C27 H27A 109.5
C22 C27 H27B 109.5
H27A C27 H27B 109.5
C22 C27 H27C 109.5
H27A C27 H27C 109.5
H27B C27 H27C 109.5
C24 C28 H28A 109.5
C24 C28 H28B 109.5
H28A C28 H28B 109.5
C24 C28 H28C 109.5
H28A C28 H28C 109.5
H28B C28 H28C 109.5
C26 C29 H29A 109.5
C26 C29 H29B 109.5
H29A C29 H29B 109.5
C26 C29 H29C 109.5
H29A C29 H29C 109.5
H29B C29 H29C 109.5
C32 C31 C36 117.6(4)
C32 C31 P1 127.6(3)
C36 C31 P1 114.5(3)
C33 C32 C31 119.7(4)
C33 C32 C37 115.8(4)
C31 C32 C37 124.5(4)
C34 C33 C32 123.0(5)
C34 C33 H33 118.5
C32 C33 H33 118.5
C35 C34 C33 117.0(5)
C35 C34 C38 122.1(5)
C33 C34 C38 120.9(6)
C34 C35 C36 123.4(5)
C34 C35 H35 118.3
C36 C35 H35 118.3
C35 C36 C31 119.2(5)
C35 C36 C39 118.4(5)
C31 C36 C39 122.5(5)
C32 C37 H37A 109.5
C32 C37 H37B 109.5
H37A C37 H37B 109.5
C32 C37 H37C 109.5
H37A C37 H37C 109.5
H37B C37 H37C 109.5
C34 C38 H38A 109.5
C34 C38 H38B 109.5
H38A C38 H38B 109.5
C34 C38 H38C 109.5
H38A C38 H38C 109.5
H38B C38 H38C 109.5
C36 C39 H39A 109.5
C36 C39 H39B 109.5
H39A C39 H39B 109.5
C36 C39 H39C 109.5
H39A C39 H39C 109.5
H39B C39 H39C 109.5
C42 C41 C46 113.3(4)
C42 C41 B1 120.3(3)
C46 C41 B1 126.3(3)
F42 C42 C43 116.6(4)
F42 C42 C41 119.0(3)
C43 C42 C41 124.3(4)
F43 C43 C44 120.2(4)
F43 C43 C42 120.6(5)
C44 C43 C42 119.2(4)
C45 C44 F44 120.8(5)
C45 C44 C43 119.5(4)
F44 C44 C43 119.8(5)
C44 C45 F45 120.3(4)
C44 C45 C46 120.6(4)
F45 C45 C46 119.1(4)
F46 C46 C41 121.4(3)
F46 C46 C45 115.5(4)
C41 C46 C45 123.1(4)
C52 C51 C56 113.0(3)
C52 C51 B1 128.8(3)
C56 C51 B1 118.2(3)
F52 C52 C51 121.4(4)
F52 C52 C53 114.7(4)
C51 C52 C53 123.9(4)
F53 C53 C54 119.1(4)
F53 C53 C52 121.0(4)
C54 C53 C52 119.9(4)
F54 C54 C53 121.1(4)
F54 C54 C55 119.2(5)
C53 C54 C55 119.7(4)
F55 C55 C54 121.1(4)
F55 C55 C56 120.8(4)
C54 C55 C56 118.2(4)
F56 C56 C55 115.4(3)
F56 C56 C51 119.4(3)
C55 C56 C51 125.2(4)

loop_
_geom_bond_atom_site_label_1
_geom_bond_atom_site_label_2
_geom_bond_distance
Fe C9 2.024(5)
Fe C4 2.025(4)
Fe C10 2.027(5)
Fe C8 2.027(5)
Fe C3 2.028(4)
Fe C5 2.029(4)
Fe C6 2.032(5)
Fe C2 2.051(3)
Fe C7 2.051(5)
Fe C1 2.070(4)
C1 C5 1.433(5)
C1 C2 1.441(5)
C1 P1 1.820(4)
C2 C3 1.415(5)
C2 C11 1.506(5)
C3 C4 1.427(6)
C3 H3 0.9400
C4 C5 1.411(6)
C4 H4 0.9400
C5 H5 0.9400
C6 C7 1.407(9)
C6 C10 1.424(10)
C6 H6 0.9400
C7 C8 1.355(8)
C7 H7 0.9400
C8 C9 1.346(8)
C8 H8 0.9400
C9 C10 1.386(10)
C9 H9 0.9400
C10 H10 0.9400
C11 C12 1.540(5)
C11 H11A 0.9800
C11 H11B 0.9800
C12 B1 1.635(5)
C12 H12A 0.9800
C12 H12B 0.9800
B1 N13 1.632(5)
B1 C41 1.640(5)
B1 C51 1.648(5)
N13 C14 1.342(5)
N13 C18 1.351(5)
C14 C15 1.372(6)
C14 H14 0.9400
C15 C16 1.370(7)
C15 H15 0.9400
C16 C17 1.397(7)
C16 H16 0.9400
C17 C18 1.375(6)
C17 H17 0.9400
C18 H18 0.9400
P1 C21 1.844(4)
P1 C31 1.856(4)
C21 C26 1.406(6)
C21 C22 1.409(5)
C22 C23 1.401(6)
C22 C27 1.505(5)
C23 C24 1.385(6)
C23 H23 0.9400
C24 C25 1.391(6)
C24 C28 1.505(6)
C25 C26 1.388(6)
C25 H25 0.9400
C26 C29 1.517(6)
C27 H27A 0.9700
C27 H27B 0.9700
C27 H27C 0.9700
C28 H28A 0.9700
C28 H28B 0.9700
C28 H28C 0.9700
C29 H29A 0.9700
C29 H29B 0.9700
C29 H29C 0.9700
C31 C32 1.408(6)
C31 C36 1.424(6)
C32 C33 1.394(6)
C32 C37 1.506(6)
C33 C34 1.378(7)
C33 H33 0.9400
C34 C35 1.369(8)
C34 C38 1.516(7)
C35 C36 1.394(7)
C35 H35 0.9400
C36 C39 1.504(7)
C37 H37A 0.9700
C37 H37B 0.9700
C37 H37C 0.9700
C38 H38A 0.9700
C38 H38B 0.9700
C38 H38C 0.9700
C39 H39A 0.9700
C39 H39B 0.9700
C39 H39C 0.9700
C41 C42 1.393(6)
C41 C46 1.393(5)
F42 C42 1.342(5)
C42 C43 1.384(6)
F43 C43 1.343(6)
C43 C44 1.373(7)
F44 C44 1.344(5)
C44 C45 1.343(7)
F45 C45 1.346(5)
C45 C46 1.395(6)
F46 C46 1.341(5)
C51 C52 1.379(5)
C51 C56 1.390(5)
F52 C52 1.351(5)
C52 C53 1.380(6)
F53 C53 1.350(5)
C53 C54 1.362(7)
F54 C54 1.353(5)
C54 C55 1.371(7)
F55 C55 1.338(5)
C55 C56 1.378(5)
F56 C56 1.359(4)

loop_
_geom_torsion_atom_site_label_1
_geom_torsion_atom_site_label_2
_geom_torsion_atom_site_label_3
_geom_torsion_atom_site_label_4
_geom_torsion
C9 Fe C1 C5 11.6(19)
C4 Fe C1 C5 37.7(2)
C10 Fe C1 C5 -59.3(4)
C8 Fe C1 C5 168.8(4)
C3 Fe C1 C5 82.1(2)
C6 Fe C1 C5 -104.0(3)
C2 Fe C1 C5 120.2(3)
C7 Fe C1 C5 -149.8(3)
C9 Fe C1 C2 -108.6(18)
C4 Fe C1 C2 -82.5(2)
C10 Fe C1 C2 -179.5(4)
C8 Fe C1 C2 48.6(5)
C3 Fe C1 C2 -38.1(2)
C5 Fe C1 C2 -120.2(3)
C6 Fe C1 C2 135.8(3)
C7 Fe C1 C2 89.9(3)
C9 Fe C1 P1 138.2(18)
C4 Fe C1 P1 164.2(3)
C10 Fe C1 P1 67.2(4)
C8 Fe C1 P1 -64.6(5)
C3 Fe C1 P1 -151.3(3)
C5 Fe C1 P1 126.6(3)
C6 Fe C1 P1 22.6(4)
C2 Fe C1 P1 -113.2(3)
C7 Fe C1 P1 -23.3(3)
C5 C1 C2 C3 2.1(4)
P1 C1 C2 C3 -176.6(3)
Fe C1 C2 C3 59.2(2)
C5 C1 C2 C11 -178.8(3)
P1 C1 C2 C11 2.5(5)
Fe C1 C2 C11 -121.7(4)
C5 C1 C2 Fe -57.1(2)
P1 C1 C2 Fe 124.2(2)
C9 Fe C2 C3 49.4(4)
C4 Fe C2 C3 -37.4(2)
C10 Fe C2 C3 -103(13)
C8 Fe C2 C3 87.0(3)
C5 Fe C2 C3 -81.1(2)
C6 Fe C2 C3 169.3(4)
C7 Fe C2 C3 129.7(3)
C1 Fe C2 C3 -118.4(3)
C9 Fe C2 C1 167.7(3)
C4 Fe C2 C1 81.0(2)
C10 Fe C2 C1 15(13)
C8 Fe C2 C1 -154.6(3)
C3 Fe C2 C1 118.4(3)
C5 Fe C2 C1 37.2(2)
C6 Fe C2 C1 -72.3(4)
C7 Fe C2 C1 -112.0(3)
C9 Fe C2 C11 -72.3(5)
C4 Fe C2 C11 -159.0(3)
C10 Fe C2 C11 135(13)
C8 Fe C2 C11 -34.6(4)
C3 Fe C2 C11 -121.6(4)
C5 Fe C2 C11 157.3(3)
C6 Fe C2 C11 47.7(5)
C7 Fe C2 C11 8.1(4)
C1 Fe C2 C11 120.0(4)
C1 C2 C3 C4 -1.5(4)
C11 C2 C3 C4 179.5(4)
Fe C2 C3 C4 58.6(3)
C1 C2 C3 Fe -60.1(2)
C11 C2 C3 Fe 120.9(4)
C9 Fe C3 C2 -149.7(3)
C4 Fe C3 C2 120.4(3)
C10 Fe C3 C2 178.2(3)
C8 Fe C3 C2 -108.9(3)
C5 Fe C3 C2 82.5(2)
C6 Fe C3 C2 -90(2)
C7 Fe C3 C2 -75.1(3)
C1 Fe C3 C2 38.4(2)
C9 Fe C3 C4 89.8(3)
C10 Fe C3 C4 57.8(4)
C8 Fe C3 C4 130.7(3)
C5 Fe C3 C4 -37.9(2)
C6 Fe C3 C4 150(2)
C2 Fe C3 C4 -120.4(3)
C7 Fe C3 C4 164.5(3)
C1 Fe C3 C4 -82.1(3)
C2 C3 C4 C5 0.3(4)
Fe C3 C4 C5 59.7(3)
C2 C3 C4 Fe -59.4(3)
C9 Fe C4 C5 138.5(3)
C10 Fe C4 C5 97.0(4)
C8 Fe C4 C5 172.3(3)
C3 Fe C4 C5 -118.7(4)
C6 Fe C4 C5 67.5(5)
C2 Fe C4 C5 -81.8(3)
C7 Fe C4 C5 174.0(9)
C1 Fe C4 C5 -37.8(2)
C9 Fe C4 C3 -102.8(3)
C10 Fe C4 C3 -144.3(3)
C8 Fe C4 C3 -69.0(3)
C5 Fe C4 C3 118.7(4)
C6 Fe C4 C3 -173.9(4)
C2 Fe C4 C3 36.9(2)
C7 Fe C4 C3 -67.4(10)
C1 Fe C4 C3 80.9(2)
C3 C4 C5 C1 1.1(4)
Fe C4 C5 C1 60.6(3)
C3 C4 C5 Fe -59.5(3)
C2 C1 C5 C4 -2.0(4)
P1 C1 C5 C4 176.5(3)
Fe C1 C5 C4 -59.6(3)
C2 C1 C5 Fe 57.6(2)
P1 C1 C5 Fe -123.9(3)
C9 Fe C5 C4 -58.6(4)
C10 Fe C5 C4 -98.5(4)
C8 Fe C5 C4 -31.0(11)
C3 Fe C5 C4 38.4(3)
C6 Fe C5 C4 -142.7(4)
C2 Fe C5 C4 82.0(3)
C7 Fe C5 C4 -177.3(4)
C1 Fe C5 C4 119.3(3)
C9 Fe C5 C1 -177.8(3)
C4 Fe C5 C1 -119.3(3)
C10 Fe C5 C1 142.3(3)
C8 Fe C5 C1 -150.3(9)
C3 Fe C5 C1 -80.9(2)
C6 Fe C5 C1 98.0(3)
C2 Fe C5 C1 -37.3(2)
C7 Fe C5 C1 63.4(4)
C9 Fe C6 C7 79.0(4)
C4 Fe C6 C7 161.7(4)
C10 Fe C6 C7 116.9(5)
C8 Fe C6 C7 36.7(3)
C3 Fe C6 C7 17(2)
C5 Fe C6 C7 -155.1(3)
C2 Fe C6 C7 -64.9(5)
C1 Fe C6 C7 -108.9(4)
C9 Fe C6 C10 -37.9(4)
C4 Fe C6 C10 44.8(5)
C8 Fe C6 C10 -80.1(4)
C3 Fe C6 C10 -100(2)
C5 Fe C6 C10 88.0(4)
C2 Fe C6 C10 178.2(3)
C7 Fe C6 C10 -116.9(5)
C1 Fe C6 C10 134.2(4)
C10 C6 C7 C8 1.0(6)
Fe C6 C7 C8 -59.3(4)
C10 C6 C7 Fe 60.4(4)
C9 Fe C7 C8 35.9(4)
C4 Fe C7 C8 -2.1(11)
C10 Fe C7 C8 79.6(4)
C3 Fe C7 C8 -58.3(4)
C5 Fe C7 C8 169.7(4)
C6 Fe C7 C8 119.0(5)
C2 Fe C7 C8 -101.4(3)
C1 Fe C7 C8 -146.9(3)
C9 Fe C7 C6 -83.1(4)
C4 Fe C7 C6 -121.0(10)
C10 Fe C7 C6 -39.4(4)
C8 Fe C7 C6 -119.0(5)
C3 Fe C7 C6 -177.2(4)
C5 Fe C7 C6 50.7(6)
C2 Fe C7 C6 139.6(4)
C1 Fe C7 C6 94.1(4)
C6 C7 C8 C9 -0.7(6)
Fe C7 C8 C9 -59.7(4)
C6 C7 C8 Fe 59.0(3)
C4 Fe C8 C9 -59.4(5)
C10 Fe C8 C9 38.1(4)
C3 Fe C8 C9 -99.4(4)
C5 Fe C8 C9 -33.8(12)
C6 Fe C8 C9 83.1(5)
C2 Fe C8 C9 -142.2(4)
C7 Fe C8 C9 121.2(6)
C1 Fe C8 C9 -175.0(4)
C9 Fe C8 C7 -121.2(6)
C4 Fe C8 C7 179.4(3)
C10 Fe C8 C7 -83.1(4)
C3 Fe C8 C7 139.4(3)
C5 Fe C8 C7 -154.9(9)
C6 Fe C8 C7 -38.1(4)
C2 Fe C8 C7 96.7(3)
C1 Fe C8 C7 63.8(5)
C7 C8 C9 C10 0.0(6)
Fe C8 C9 C10 -60.3(4)
C7 C8 C9 Fe 60.3(4)
C4 Fe C9 C8 136.4(4)
C10 Fe C9 C8 -118.7(6)
C3 Fe C9 C8 93.6(4)
C5 Fe C9 C8 171.4(3)
C6 Fe C9 C8 -79.8(5)
C2 Fe C9 C8 62.2(5)
C7 Fe C9 C8 -35.9(4)
C1 Fe C9 C8 161.3(16)
C4 Fe C9 C10 -104.9(4)
C8 Fe C9 C10 118.7(6)
C3 Fe C9 C10 -147.7(4)
C5 Fe C9 C10 -69.9(5)
C6 Fe C9 C10 38.8(4)
C2 Fe C9 C10 -179.2(3)
C7 Fe C9 C10 82.8(4)
C1 Fe C9 C10 -80.0(19)
C8 C9 C10 C6 0.6(6)
Fe C9 C10 C6 -60.1(4)
C8 C9 C10 Fe 60.7(4)
C7 C6 C10 C9 -1.0(6)
Fe C6 C10 C9 60.2(4)
C7 C6 C10 Fe -61.2(4)
C4 Fe C10 C9 87.8(4)
C8 Fe C10 C9 -36.9(4)
C3 Fe C10 C9 51.3(5)
C5 Fe C10 C9 131.3(4)
C6 Fe C10 C9 -117.9(5)
C2 Fe C10 C9 153(13)
C7 Fe C10 C9 -79.3(4)
C1 Fe C10 C9 168.0(3)
C9 Fe C10 C6 117.9(5)
C4 Fe C10 C6 -154.3(4)
C8 Fe C10 C6 81.0(4)
C3 Fe C10 C6 169.3(4)
C5 Fe C10 C6 -110.8(4)
C2 Fe C10 C6 -89(13)
C7 Fe C10 C6 38.7(4)
C1 Fe C10 C6 -74.0(4)
C3 C2 C11 C12 -18.3(5)
C1 C2 C11 C12 162.9(3)
Fe C2 C11 C12 72.0(4)
C2 C11 C12 B1 -177.9(3)
C11 C12 B1 N13 51.9(4)
C11 C12 B1 C41 -67.2(4)
C11 C12 B1 C51 169.7(3)
C12 B1 N13 C14 -103.7(4)
C41 B1 N13 C14 20.0(5)
C51 B1 N13 C14 137.5(3)
C12 B1 N13 C18 63.2(4)
C41 B1 N13 C18 -173.1(3)
C51 B1 N13 C18 -55.6(4)
C18 N13 C14 C15 0.3(6)
B1 N13 C14 C15 167.2(4)
N13 C14 C15 C16 0.0(8)
C14 C15 C16 C17 0.1(9)
C15 C16 C17 C18 -0.6(9)
C14 N13 C18 C17 -0.8(7)
B1 N13 C18 C17 -168.2(4)
C16 C17 C18 N13 0.9(8)
C5 C1 P1 C21 31.2(4)
C2 C1 P1 C21 -150.5(3)
Fe C1 P1 C21 -63.6(3)
C5 C1 P1 C31 -79.0(4)
C2 C1 P1 C31 99.3(3)
Fe C1 P1 C31 -173.7(2)
C1 P1 C21 C26 108.1(4)
C31 P1 C21 C26 -138.7(4)
C1 P1 C21 C22 -70.8(4)
C31 P1 C21 C22 42.3(4)
C26 C21 C22 C23 -5.1(6)
P1 C21 C22 C23 173.8(3)
C26 C21 C22 C27 172.4(4)
P1 C21 C22 C27 -8.7(6)
C21 C22 C23 C24 3.1(7)
C27 C22 C23 C24 -174.6(4)
C22 C23 C24 C25 -0.1(7)
C22 C23 C24 C28 179.7(5)
C23 C24 C25 C26 -0.8(8)
C28 C24 C25 C26 179.4(5)
C24 C25 C26 C21 -1.3(8)
C24 C25 C26 C29 178.4(5)
C22 C21 C26 C25 4.3(7)
P1 C21 C26 C25 -174.7(4)
C22 C21 C26 C29 -175.5(5)
P1 C21 C26 C29 5.5(7)
C1 P1 C31 C32 -17.3(4)
C21 P1 C31 C32 -124.2(4)
C1 P1 C31 C36 169.2(3)
C21 P1 C31 C36 62.3(3)
C36 C31 C32 C33 -3.3(6)
P1 C31 C32 C33 -176.5(3)
C36 C31 C32 C37 176.6(4)
P1 C31 C32 C37 3.4(7)
C31 C32 C33 C34 0.1(7)
C37 C32 C33 C34 -179.8(5)
C32 C33 C34 C35 2.5(8)
C32 C33 C34 C38 -176.7(5)
C33 C34 C35 C36 -1.8(8)
C38 C34 C35 C36 177.4(5)
C34 C35 C36 C31 -1.3(7)
C34 C35 C36 C39 178.3(5)
C32 C31 C36 C35 3.8(6)
P1 C31 C36 C35 178.0(3)
C32 C31 C36 C39 -175.8(4)
P1 C31 C36 C39 -1.7(6)
N13 B1 C41 C42 57.3(4)
C12 B1 C41 C42 172.7(3)
C51 B1 C41 C42 -62.0(4)
N13 B1 C41 C46 -125.8(4)
C12 B1 C41 C46 -10.4(5)
C51 B1 C41 C46 114.9(4)
C46 C41 C42 F42 -179.1(4)
B1 C41 C42 F42 -1.8(6)
C46 C41 C42 C43 1.9(6)
B1 C41 C42 C43 179.1(4)
F42 C42 C43 F43 0.5(7)
C41 C42 C43 F43 179.5(4)
F42 C42 C43 C44 -179.8(4)
C41 C42 C43 C44 -0.8(7)
F43 C43 C44 C45 179.0(5)
C42 C43 C44 C45 -0.7(7)
F43 C43 C44 F44 -1.3(7)
C42 C43 C44 F44 179.0(4)
F44 C44 C45 F45 2.0(7)
C43 C44 C45 F45 -178.2(4)
F44 C44 C45 C46 -178.8(4)
C43 C44 C45 C46 0.9(7)
C42 C41 C46 F46 176.6(4)
B1 C41 C46 F46 -0.5(6)
C42 C41 C46 C45 -1.7(5)
B1 C41 C46 C45 -178.7(4)
C44 C45 C46 F46 -178.0(4)
F45 C45 C46 F46 1.2(6)
C44 C45 C46 C41 0.3(7)
F45 C45 C46 C41 179.5(4)
N13 B1 C51 C52 -14.4(5)
C12 B1 C51 C52 -127.6(4)
C41 B1 C51 C52 104.5(4)
N13 B1 C51 C56 167.2(3)
C12 B1 C51 C56 54.0(4)
C41 B1 C51 C56 -73.9(4)
C56 C51 C52 F52 176.9(4)
B1 C51 C52 F52 -1.6(6)
C56 C51 C52 C53 -4.5(6)
B1 C51 C52 C53 177.0(4)
F52 C52 C53 F53 1.4(7)
C51 C52 C53 F53 -177.3(4)
F52 C52 C53 C54 -178.6(4)
C51 C52 C53 C54 2.7(7)
F53 C53 C54 F54 0.6(7)
C52 C53 C54 F54 -179.4(4)
F53 C53 C54 C55 -179.9(4)
C52 C53 C54 C55 0.2(7)
F54 C54 C55 F55 -0.7(7)
C53 C54 C55 F55 179.8(4)
F54 C54 C55 C56 178.9(4)
C53 C54 C55 C56 -0.6(6)
F55 C55 C56 F56 -2.6(5)
C54 C55 C56 F56 177.8(4)
F55 C55 C56 C51 177.9(4)
C54 C55 C56 C51 -1.7(6)
C52 C51 C56 F56 -175.4(3)
B1 C51 C56 F56 3.3(5)
C52 C51 C56 C55 4.1(6)
B1 C51 C56 C55 -177.3(4)
